data_7127860
loop_
_publ_author_name
'Liu, Xin'
'Li, Kun'
'Shi, Lei'
'Zhang, Hong'
'Liu, Yan-Hong'
'Wang, Hao-Yuan'
'Wang, Nan'
'Yu, Xiao-Qi'

_publ_section_title
;
 Purine-based Ir(iii) complexes for sensing viscosity of endo-plasmic
 reticulum with fluorescence lifetime imaging microscopy.
;
_journal_issue 18
_journal_name_full 'Chemical communications (Cambridge, England)'
_journal_page_first 2265
_journal_page_last 2268
_journal_paper_doi 10.1039/d0cc07867k
_journal_volume 57
_journal_year 2021
_chemical_formula_sum 'C44 H35 Cl10 F6 Ir N11 P'
_chemical_formula_weight 1409.50
_chemical_name_common Shi_Ir2
_space_group_crystal_system monoclinic
_space_group_IT_number 14
_space_group_name_Hall '-P 2yn'
_space_group_name_H-M_alt 'P 1 21/n 1'
_atom_sites_solution_hydrogens geom
_audit_update_record
;
2020-07-04 deposited with the CCDC.	2021-01-21 downloaded from the CCDC.
;
_cell_angle_alpha 90
_cell_angle_beta 113.041(13)
_cell_angle_gamma 90
_cell_formula_units_Z 4
_cell_length_a 12.614(2)
_cell_length_b 27.595(4)
_cell_length_c 15.860(5)
_cell_measurement_reflns_used 9777
_cell_measurement_temperature 190.(2)
_cell_measurement_theta_max 68.2716
_cell_measurement_theta_min 3.4281
_cell_volume 5080(2)
_computing_cell_refinement 'SAINT V8.38A (Bruker AXS Inc., 2017)'
_computing_data_reduction 'SAINT V8.38A (Bruker AXS Inc., 2017)'
_computing_molecular_graphics 'shelXle (C.B. Huebschle, rev 924)'
_computing_structure_refinement 'SHELXL-2018/3 (Sheldrick, 2018)'
_diffrn_ambient_temperature 190.(2)
_diffrn_detector_area_resol_mean 7.3910
_diffrn_measured_fraction_theta_full 0.991
_diffrn_measured_fraction_theta_max 0.991
_diffrn_measurement_device_type 'Bruker D8 VENTURE PHOTON III'
_diffrn_radiation_type 'Cu K\a'
_diffrn_radiation_wavelength 1.54184
_diffrn_reflns_av_R_equivalents 0.0505
_diffrn_reflns_av_unetI/netI 0.0379
_diffrn_reflns_limit_h_max 15
_diffrn_reflns_limit_h_min -14
_diffrn_reflns_limit_k_max 25
_diffrn_reflns_limit_k_min -33
_diffrn_reflns_limit_l_max 19
_diffrn_reflns_limit_l_min -19
_diffrn_reflns_number 46876
_diffrn_reflns_theta_full 68.47
_diffrn_reflns_theta_max 68.47
_diffrn_reflns_theta_min 3.20
_diffrn_source_type 'Incoatec Ius 3.0'
_exptl_absorpt_coefficient_mu 10.830
_exptl_absorpt_correction_T_max 0.32
_exptl_absorpt_correction_T_min 0.13
_exptl_absorpt_correction_type multi-scan
_exptl_absorpt_process_details
;
SADABS-2016/2 - Bruker AXS area detector scaling and absorption correction
;
_exptl_crystal_colour yellow
_exptl_crystal_density_diffrn 1.843
_exptl_crystal_density_method 'not measured'
_exptl_crystal_description block
_exptl_crystal_F_000 2768
_exptl_crystal_size_max 0.100
_exptl_crystal_size_mid 0.100
_exptl_crystal_size_min 0.100
_refine_diff_density_max 0.925
_refine_diff_density_min -1.501
_refine_ls_extinction_method none
_refine_ls_goodness_of_fit_ref 1.040
_refine_ls_hydrogen_treatment constr
_refine_ls_matrix_type full
_refine_ls_number_parameters 663
_refine_ls_number_reflns 9264
_refine_ls_number_restraints 0
_refine_ls_restrained_S_all 1.040
_refine_ls_R_factor_all 0.0424
_refine_ls_R_factor_gt 0.0348
_refine_ls_shift/su_max 0.003
_refine_ls_shift/su_mean 0.000
_refine_ls_structure_factor_coef Fsqd
_refine_ls_weighting_details 'w=1/[\s^2^(Fo^2^)+(0.0430P)^2^+13.5325P] where P=(Fo^2^+2Fc^2^)/3'
_refine_ls_weighting_scheme calc
_refine_ls_wR_factor_gt 0.0884
_refine_ls_wR_factor_ref 0.0921
_reflns_number_gt 8054
_reflns_number_total 9264
_reflns_threshold_expression 'I > 2\s(I)'
_cod_data_source_file d0cc07867k2.cif
_cod_data_source_block Shi_Ir2
_cod_depositor_comments
;
The following automatic conversions were performed:

data item '_exptl_absorpt_correction_type' value 'Multi-Scan' was
changed to 'multi-scan' in accordance with the
/home/data/users/saulius/crontab/automatic-downloads/rss-feeds/RSC/lib/dictionaries/cif_core.dic
dictionary named 'cif_core.dic' version 2.4.2 last updated on
2011-04-26.

Automatic conversion script
Id: cif_fix_values 7556 2019-12-06 15:28:31Z antanas 

 Adding full bibliography for 7127860--7127861.cif.
;
_cod_original_cell_volume 5080.(2)
_cod_database_code 7127860

loop_
_space_group_symop_operation_xyz
'x, y, z'
'-x+1/2, y+1/2, -z+1/2'
'-x, -y, -z'
'x-1/2, -y-1/2, z-1/2'

loop_
_atom_site_type_symbol
_atom_site_label
_atom_site_fract_x
_atom_site_fract_y
_atom_site_fract_z
_atom_site_U_iso_or_equiv
_atom_site_adp_type
_atom_site_calc_flag
_atom_site_refinement_flags_adp
_atom_site_refinement_flags_occupancy
_atom_site_refinement_flags_posn
_atom_site_occupancy
_atom_site_disorder_assembly
_atom_site_disorder_group
Ir Ir1 0.16548(2) 0.33039(2) 0.59930(2) 0.01878(7) Uani d . . . 1 . .
Cl Cl1 0.10161(9) 0.21595(4) 0.17532(7) 0.0306(2) Uani d . . . 1 . .
Cl Cl2 -0.00380(11) 0.43359(5) 0.94363(8) 0.0388(3) Uani d . . . 1 . .
Cl Cl3 0.10697(12) 0.18851(5) -0.02781(9) 0.0446(3) Uani d . . . 1 . .
Cl Cl4 0.19515(11) 0.28678(5) -0.02107(9) 0.0447(3) Uani d . . . 1 . .
Cl Cl5 0.17096(16) 0.34853(6) 0.22801(10) 0.0677(5) Uani d . . . 1 . .
Cl Cl6 0.11507(15) 0.45004(7) 0.18623(11) 0.0672(5) Uani d . . . 1 . .
Cl Cl7 0.77755(11) 0.41946(5) 0.64986(11) 0.0521(4) Uani d . . . 1 . .
Cl Cl8 0.86592(11) 0.49460(5) 0.56646(9) 0.0448(3) Uani d . . . 1 . .
Cl Cl9 0.68304(12) 0.60408(5) 0.99810(9) 0.0427(3) Uani d . . . 1 . .
Cl Cl10 0.61112(10) 0.53510(4) 1.10474(8) 0.0356(3) Uani d . . . 1 . .
N N10 0.2243(3) 0.21356(13) 0.3495(2) 0.0250(8) Uani d . . . 1 . .
P P1 0.48132(10) 0.53371(4) 0.70440(8) 0.0281(3) Uani d . . . 1 . .
F F1 0.5500(2) 0.58167(11) 0.70051(19) 0.0406(7) Uani d . . . 1 . .
F F2 0.5463(3) 0.50478(12) 0.6515(2) 0.0527(8) Uani d . . . 1 . .
F F3 0.5823(3) 0.51885(12) 0.7996(2) 0.0542(9) Uani d . . . 1 . .
F F4 0.4120(2) 0.48520(10) 0.70710(19) 0.0393(7) Uani d . . . 1 . .
F F5 0.4178(3) 0.56232(12) 0.7574(2) 0.0475(8) Uani d . . . 1 . .
F F6 0.3815(3) 0.54740(12) 0.60886(19) 0.0467(8) Uani d . . . 1 . .
N N1 0.2809(3) 0.36880(13) 0.5559(2) 0.0221(8) Uani d . . . 1 . .
N N2 0.5822(3) 0.40665(13) 0.8114(2) 0.0238(8) Uani d . . . 1 . .
H H2 0.595063 0.423465 0.769183 0.029 Uiso calc U . R 1 . .
N N3 0.3221(3) 0.33002(12) 0.7197(2) 0.0214(8) Uani d . . . 1 . .
N N4 0.2162(3) 0.27173(13) 0.5467(2) 0.0211(7) Uani d . . . 1 . .
N N5 0.3288(3) 0.21864(13) 0.5145(2) 0.0231(8) Uani d . . . 1 . .
N N6 0.0533(3) 0.26386(13) 0.2965(2) 0.0249(8) Uani d . . . 1 . .
N N7 0.0674(3) 0.45677(14) 0.8168(2) 0.0275(8) Uani d . . . 1 . .
N N8 0.1394(3) 0.46950(13) 0.6975(2) 0.0229(8) Uani d . . . 1 . .
N N9 0.1345(3) 0.39332(13) 0.6511(2) 0.0219(8) Uani d . . . 1 . .
C C1 0.2594(4) 0.38166(16) 0.4678(3) 0.0240(9) Uani d . . . 1 . .
H H1 0.184366 0.376707 0.42214 0.029 Uiso calc U . R 1 . .
C C2 0.3423(4) 0.40146(17) 0.4431(3) 0.0279(10) Uani d . . . 1 . .
H H10 0.324447 0.410652 0.381371 0.034 Uiso calc U . R 1 . .
C C3 0.4523(4) 0.40801(17) 0.5088(3) 0.0277(10) Uani d . . . 1 . .
H H9 0.511577 0.420853 0.492506 0.033 Uiso calc U . R 1 . .
C C4 0.4747(4) 0.39541(17) 0.5994(3) 0.0272(10) Uani d . . . 1 . .
H H2A 0.549416 0.399923 0.645837 0.033 Uiso calc U . R 1 . .
C C5 0.3874(4) 0.37638(15) 0.6210(3) 0.0223(9) Uani d . . . 1 . .
C C6 0.4047(4) 0.36028(16) 0.7148(3) 0.0226(9) Uani d . . . 1 . .
C C7 0.4953(3) 0.37336(16) 0.7954(3) 0.0224(9) Uani d . . . 1 . .
C C8 0.6465(4) 0.40933(17) 0.9057(3) 0.0254(10) Uani d . . . 1 . .
C C9 0.7364(4) 0.44074(17) 0.9530(3) 0.0303(10) Uani d . . . 1 . .
H H8 0.762228 0.464471 0.921991 0.036 Uiso calc U . R 1 . .
C C10 0.7865(4) 0.43584(18) 1.0474(3) 0.0318(11) Uani d . . . 1 . .
H H7 0.848266 0.456641 1.081806 0.038 Uiso calc U . R 1 . .
C C11 0.7484(4) 0.40111(17) 1.0932(3) 0.0297(10) Uani d . . . 1 . .
H H6 0.785531 0.398457 1.157898 0.036 Uiso calc U . R 1 . .
N N11 0.0197(3) 0.37265(14) 0.8280(2) 0.0264(8) Uani d . . . 1 . .
C C12 0.6578(4) 0.37053(17) 1.0461(3) 0.0280(10) Uani d . . . 1 . .
H H5 0.631723 0.347232 1.077704 0.034 Uiso calc U . R 1 . .
C C13 0.6052(4) 0.37472(16) 0.9504(3) 0.0235(9) Uani d . . . 1 . .
C C14 0.5066(4) 0.35212(16) 0.8807(3) 0.0222(9) Uani d . . . 1 . .
C C15 0.4241(4) 0.31927(16) 0.8815(3) 0.0243(9) Uani d . . . 1 . .
H H3 0.430573 0.303534 0.936518 0.029 Uiso calc U . R 1 . .
C C16 0.3324(4) 0.31001(16) 0.8001(3) 0.0217(9) Uani d . . . 1 . .
H H4 0.273759 0.288584 0.800785 0.026 Uiso calc U . R 1 . .
C C17 0.3110(4) 0.24495(15) 0.5805(3) 0.0225(9) Uani d . . . 1 . .
H H19 0.360723 0.244199 0.643565 0.027 Uiso calc U . R 1 . .
C C18 0.2408(4) 0.23003(16) 0.4335(3) 0.0224(9) Uani d . . . 1 . .
C C19 0.1706(4) 0.26259(16) 0.4532(3) 0.0220(9) Uani d . . . 1 . .
C C20 0.0723(4) 0.28032(16) 0.3829(3) 0.0226(9) Uani d . . . 1 . .
C C21 0.1297(4) 0.23324(16) 0.2875(3) 0.0247(9) Uani d . . . 1 . .
C C23 -0.0093(4) 0.31331(16) 0.3970(3) 0.0225(9) Uani d . . . 1 . .
C C24 -0.1155(4) 0.32036(17) 0.3232(3) 0.0274(10) Uani d . . . 1 . .
H H15 -0.129083 0.304875 0.266384 0.033 Uiso calc U . R 1 . .
C C25 -0.2005(4) 0.34917(17) 0.3310(3) 0.0285(10) Uani d . . . 1 . .
H H12 -0.271946 0.3536 0.280629 0.034 Uiso calc U . R 1 . .
C C26 -0.1786(4) 0.37169(17) 0.4152(3) 0.0263(10) Uani d . . . 1 . .
H H14 -0.23606 0.391475 0.422396 0.032 Uiso calc U . R 1 . .
C C27 -0.0738(4) 0.36540(16) 0.4880(3) 0.0253(9) Uani d . . . 1 . .
H H13 -0.061426 0.381551 0.543987 0.03 Uiso calc U . R 1 . .
C C28 0.0161(4) 0.33606(15) 0.4833(3) 0.0225(9) Uani d . . . 1 . .
C C29 0.4224(4) 0.18452(18) 0.5266(3) 0.0310(10) Uani d . . . 1 . .
H H16 0.390182 0.15372 0.496816 0.047 Uiso calc U . R 1 . .
H H17 0.466644 0.179017 0.592119 0.047 Uiso calc U . R 1 . .
H H18 0.473225 0.197956 0.498919 0.047 Uiso calc U . R 1 . .
C C30 0.0693(3) 0.29175(15) 0.6555(3) 0.0224(9) Uani d . . . 1 . .
C C31 0.0409(4) 0.24323(16) 0.6280(3) 0.0248(9) Uani d . . . 1 . .
H H28 0.063959 0.230447 0.582242 0.03 Uiso calc U . R 1 . .
C C32 -0.0186(4) 0.21325(17) 0.6640(3) 0.0292(10) Uani d . . . 1 . .
H H27 -0.034238 0.180659 0.643592 0.035 Uiso calc U . R 1 . .
C C33 -0.0553(4) 0.23081(18) 0.7299(3) 0.0322(11) Uani d . . . 1 . .
H H20 -0.096309 0.210407 0.754844 0.039 Uiso calc U . R 1 . .
C C34 -0.0317(4) 0.27811(17) 0.7587(3) 0.0295(10) Uani d . . . 1 . .
H H21 -0.058036 0.290393 0.803103 0.035 Uiso calc U . R 1 . .
C C35 0.0304(3) 0.30840(16) 0.7237(3) 0.0222(9) Uani d . . . 1 . .
C C36 0.0500(4) 0.35839(16) 0.7576(3) 0.0230(9) Uani d . . . 1 . .
C C38 0.0322(4) 0.41933(17) 0.8507(3) 0.0272(10) Uani d . . . 1 . .
C C39 0.0986(3) 0.44221(16) 0.7504(3) 0.0234(9) Uani d . . . 1 . .
C C40 0.1599(4) 0.43865(15) 0.6399(3) 0.0226(9) Uani d . . . 1 . .
H H23 0.189417 0.448453 0.595856 0.027 Uiso calc U . R 1 . .
C C41 0.0943(4) 0.39467(15) 0.7204(3) 0.0211(9) Uani d . . . 1 . .
C C42 0.1569(4) 0.52200(16) 0.7026(3) 0.0307(10) Uani d . . . 1 . .
H H26 0.090634 0.537944 0.708381 0.046 Uiso calc U . R 1 . .
H H25 0.164826 0.533342 0.646805 0.046 Uiso calc U . R 1 . .
H H24 0.226989 0.529895 0.756019 0.046 Uiso calc U . R 1 . .
C C43 0.2299(5) 0.2260(2) 0.0088(4) 0.0449(13) Uani d . . . 1 . .
H H30 0.270158 0.223436 0.076214 0.054 Uiso calc U . R 1 . .
H H29 0.283194 0.214457 -0.018973 0.054 Uiso calc U . R 1 . .
C C44 0.1869(5) 0.3994(2) 0.1676(4) 0.0495(14) Uani d . . . 1 . .
H H32 0.269793 0.407009 0.187179 0.059 Uiso calc U . R 1 . .
H H31 0.155802 0.391901 0.101257 0.059 Uiso calc U . R 1 . .
C C45 0.7549(4) 0.4776(2) 0.6015(4) 0.0382(12) Uani d . . . 1 . .
H H34 0.750738 0.501243 0.647089 0.046 Uiso calc U . R 1 . .
H H33 0.680305 0.478303 0.548063 0.046 Uiso calc U . R 1 . .
C C46 0.6024(5) 0.55126(19) 0.9947(3) 0.0407(12) Uani d . . . 1 . .
H H36 0.52073 0.556862 0.954077 0.049 Uiso calc U . R 1 . .
H H35 0.631576 0.524218 0.96884 0.049 Uiso calc U . R 1 . .

loop_
_atom_site_aniso_label
_atom_site_aniso_U_11
_atom_site_aniso_U_22
_atom_site_aniso_U_33
_atom_site_aniso_U_12
_atom_site_aniso_U_13
_atom_site_aniso_U_23
Ir1 0.01985(10) 0.01874(11) 0.01761(10) -0.00091(7) 0.00718(7) -0.00075(7)
Cl1 0.0354(6) 0.0349(6) 0.0226(5) -0.0010(5) 0.0126(4) -0.0060(4)
Cl2 0.0526(7) 0.0380(7) 0.0372(6) 0.0026(6) 0.0300(6) -0.0026(5)
Cl3 0.0527(8) 0.0430(7) 0.0396(7) -0.0138(6) 0.0196(6) -0.0050(6)
Cl4 0.0449(7) 0.0354(7) 0.0502(7) -0.0016(6) 0.0147(6) 0.0032(6)
Cl5 0.0895(12) 0.0575(10) 0.0419(8) -0.0264(9) 0.0105(8) 0.0008(7)
Cl6 0.0654(10) 0.0690(11) 0.0542(9) 0.0118(8) 0.0094(8) -0.0086(8)
Cl7 0.0359(7) 0.0465(8) 0.0749(10) 0.0024(6) 0.0227(7) 0.0143(7)
Cl8 0.0334(6) 0.0540(8) 0.0469(7) 0.0016(6) 0.0154(5) 0.0107(6)
Cl9 0.0511(7) 0.0361(7) 0.0486(7) -0.0045(6) 0.0279(6) 0.0008(5)
Cl10 0.0360(6) 0.0356(7) 0.0364(6) 0.0028(5) 0.0153(5) 0.0052(5)
N10 0.0257(19) 0.026(2) 0.0253(19) -0.0026(16) 0.0119(16) -0.0041(15)
P1 0.0270(6) 0.0309(7) 0.0266(6) 0.0014(5) 0.0108(5) 0.0048(5)
F1 0.0457(17) 0.0378(17) 0.0435(16) -0.0054(14) 0.0232(14) 0.0069(13)
F2 0.0462(18) 0.051(2) 0.076(2) 0.0008(15) 0.0396(17) -0.0163(17)
F3 0.0414(17) 0.057(2) 0.0431(18) -0.0089(15) -0.0060(14) 0.0208(15)
F4 0.0355(15) 0.0355(16) 0.0454(16) -0.0058(13) 0.0142(13) 0.0040(13)
F5 0.0513(18) 0.048(2) 0.0579(19) -0.0110(15) 0.0374(16) -0.0150(15)
F6 0.0413(16) 0.053(2) 0.0356(16) 0.0033(15) 0.0037(13) 0.0103(14)
N1 0.0243(18) 0.0184(18) 0.0211(18) 0.0000(15) 0.0062(15) -0.0016(14)
N2 0.0209(18) 0.029(2) 0.0217(18) -0.0050(15) 0.0083(15) 0.0003(15)
N3 0.0238(18) 0.0206(19) 0.0214(18) -0.0003(15) 0.0106(15) -0.0013(14)
N4 0.0200(17) 0.025(2) 0.0170(17) -0.0010(15) 0.0055(14) 0.0023(14)
N5 0.0223(18) 0.0207(19) 0.0258(18) 0.0012(15) 0.0089(15) -0.0012(15)
N6 0.0295(19) 0.026(2) 0.0184(17) -0.0023(16) 0.0089(15) -0.0026(14)
N7 0.030(2) 0.027(2) 0.030(2) -0.0005(17) 0.0166(17) -0.0024(16)
N8 0.0260(18) 0.0173(19) 0.0287(19) -0.0026(15) 0.0143(15) -0.0026(15)
N9 0.0187(17) 0.024(2) 0.0214(18) -0.0019(15) 0.0061(14) -0.0003(14)
C1 0.025(2) 0.026(2) 0.020(2) -0.0023(18) 0.0088(18) -0.0020(17)
C2 0.033(2) 0.034(3) 0.018(2) -0.001(2) 0.0110(19) 0.0031(18)
C3 0.029(2) 0.028(3) 0.030(2) -0.0048(19) 0.016(2) 0.0035(19)
C4 0.028(2) 0.030(3) 0.023(2) -0.002(2) 0.0100(19) 0.0018(18)
C5 0.027(2) 0.019(2) 0.021(2) 0.0022(18) 0.0093(17) 0.0008(16)
C6 0.022(2) 0.025(2) 0.024(2) 0.0025(18) 0.0110(17) -0.0011(17)
C7 0.020(2) 0.023(2) 0.023(2) 0.0029(18) 0.0067(17) -0.0004(17)
C8 0.022(2) 0.030(3) 0.023(2) 0.0037(18) 0.0064(18) -0.0028(18)
C9 0.026(2) 0.027(3) 0.035(3) -0.003(2) 0.009(2) 0.000(2)
C10 0.024(2) 0.031(3) 0.035(3) -0.003(2) 0.005(2) -0.007(2)
C11 0.032(2) 0.029(3) 0.023(2) 0.000(2) 0.0058(19) -0.0014(19)
N11 0.0274(19) 0.028(2) 0.0259(19) -0.0001(16) 0.0123(16) -0.0021(16)
C12 0.029(2) 0.026(2) 0.027(2) 0.0013(19) 0.0091(19) -0.0029(19)
C13 0.024(2) 0.023(2) 0.022(2) 0.0005(18) 0.0082(18) 0.0002(17)
C14 0.022(2) 0.022(2) 0.022(2) 0.0036(18) 0.0079(17) -0.0011(17)
C15 0.027(2) 0.023(2) 0.022(2) 0.0005(18) 0.0092(18) -0.0008(17)
C16 0.022(2) 0.022(2) 0.021(2) -0.0005(18) 0.0085(17) -0.0006(17)
C17 0.023(2) 0.021(2) 0.022(2) 0.0014(18) 0.0083(17) 0.0009(17)
C18 0.024(2) 0.020(2) 0.023(2) 0.0012(18) 0.0100(17) -0.0009(17)
C19 0.025(2) 0.021(2) 0.021(2) -0.0029(18) 0.0100(17) -0.0023(17)
C20 0.024(2) 0.023(2) 0.021(2) -0.0038(18) 0.0082(17) 0.0006(17)
C21 0.029(2) 0.025(2) 0.022(2) -0.0040(19) 0.0128(19) -0.0047(18)
C23 0.024(2) 0.020(2) 0.022(2) -0.0021(18) 0.0062(17) 0.0007(17)
C24 0.029(2) 0.027(3) 0.023(2) 0.0006(19) 0.0063(19) 0.0022(18)
C25 0.023(2) 0.031(3) 0.027(2) 0.002(2) 0.0052(18) 0.0019(19)
C26 0.024(2) 0.025(2) 0.030(2) 0.0037(18) 0.0105(19) 0.0041(18)
C27 0.028(2) 0.022(2) 0.026(2) -0.0003(18) 0.0106(18) -0.0019(18)
C28 0.024(2) 0.019(2) 0.027(2) -0.0013(17) 0.0130(18) 0.0031(17)
C29 0.031(2) 0.027(3) 0.035(3) 0.009(2) 0.012(2) -0.003(2)
C30 0.020(2) 0.020(2) 0.023(2) 0.0009(17) 0.0035(17) 0.0011(17)
C31 0.027(2) 0.021(2) 0.025(2) -0.0013(18) 0.0086(18) -0.0004(17)
C32 0.034(2) 0.019(2) 0.032(2) -0.0065(19) 0.010(2) -0.0013(19)
C33 0.036(3) 0.032(3) 0.030(2) -0.012(2) 0.016(2) 0.003(2)
C34 0.032(2) 0.034(3) 0.023(2) -0.005(2) 0.0105(19) 0.0003(19)
C35 0.019(2) 0.027(2) 0.020(2) -0.0025(18) 0.0065(17) 0.0005(17)
C36 0.022(2) 0.027(2) 0.021(2) 0.0004(18) 0.0088(17) 0.0026(17)
C38 0.029(2) 0.028(3) 0.028(2) 0.0005(19) 0.0152(19) -0.0031(19)
C39 0.020(2) 0.024(2) 0.024(2) -0.0017(18) 0.0069(17) -0.0034(17)
C40 0.024(2) 0.022(2) 0.022(2) -0.0037(18) 0.0093(17) -0.0013(17)
C41 0.023(2) 0.021(2) 0.021(2) 0.0005(17) 0.0107(17) -0.0024(17)
C42 0.037(3) 0.018(2) 0.039(3) -0.002(2) 0.017(2) -0.0039(19)
C43 0.038(3) 0.037(3) 0.060(4) -0.001(2) 0.020(3) -0.004(3)
C44 0.046(3) 0.063(4) 0.041(3) -0.002(3) 0.019(3) 0.005(3)
C45 0.033(3) 0.043(3) 0.038(3) 0.002(2) 0.013(2) 0.002(2)
C46 0.051(3) 0.034(3) 0.038(3) -0.002(2) 0.018(2) 0.002(2)

loop_
_atom_type_symbol
_atom_type_description
_atom_type_scat_dispersion_real
_atom_type_scat_dispersion_imag
_atom_type_scat_source
C C 0.0181 0.0091 'International Tables Vol C Tables 4.2.6.8 and 6.1.1.4'
H H 0.0000 0.0000 'International Tables Vol C Tables 4.2.6.8 and 6.1.1.4'
N N 0.0311 0.0180 'International Tables Vol C Tables 4.2.6.8 and 6.1.1.4'
F F 0.0727 0.0534 'International Tables Vol C Tables 4.2.6.8 and 6.1.1.4'
P P 0.2955 0.4335 'International Tables Vol C Tables 4.2.6.8 and 6.1.1.4'
Cl Cl 0.3639 0.7018 'International Tables Vol C Tables 4.2.6.8 and 6.1.1.4'
Ir Ir -4.7710 6.5667 'International Tables Vol C Tables 4.2.6.8 and 6.1.1.4'

loop_
_geom_angle_atom_site_label_1
_geom_angle_atom_site_label_2
_geom_angle_atom_site_label_3
_geom_angle_site_symmetry_1
_geom_angle_site_symmetry_3
_geom_angle
_geom_angle_publ_flag
N9 Ir1 N4 . . 172.08(14) ?
N9 Ir1 C30 . . 91.66(15) ?
N4 Ir1 C30 . . 95.64(15) ?
N9 Ir1 C28 . . 92.45(15) ?
N4 Ir1 C28 . . 91.07(15) ?
C30 Ir1 C28 . . 86.44(16) ?
N9 Ir1 N1 . . 88.20(14) ?
N4 Ir1 N1 . . 84.18(13) ?
C30 Ir1 N1 . . 173.41(14) ?
C28 Ir1 N1 . . 100.15(15) ?
N9 Ir1 N3 . . 84.23(13) ?
N4 Ir1 N3 . . 91.93(13) ?
C30 Ir1 N3 . . 96.06(15) ?
C28 Ir1 N3 . . 175.89(15) ?
N1 Ir1 N3 . . 77.37(13) ?
C21 N10 C18 . . 109.9(4) ?
F5 P1 F6 . . 90.61(18) ?
F5 P1 F1 . . 90.12(17) ?
F6 P1 F1 . . 90.31(17) ?
F5 P1 F2 . . 179.6(2) ?
F6 P1 F2 . . 89.78(18) ?
F1 P1 F2 . . 89.80(17) ?
F5 P1 F3 . . 90.45(19) ?
F6 P1 F3 . . 178.8(2) ?
F1 P1 F3 . . 90.33(17) ?
F2 P1 F3 . . 89.2(2) ?
F5 P1 F4 . . 90.41(17) ?
F6 P1 F4 . . 89.26(16) ?
F1 P1 F4 . . 179.32(17) ?
F2 P1 F4 . . 89.67(17) ?
F3 P1 F4 . . 90.09(16) ?
C5 N1 C1 . . 118.8(4) ?
C5 N1 Ir1 . . 115.6(3) ?
C1 N1 Ir1 . . 125.2(3) ?
C7 N2 C8 . . 108.6(4) ?
C7 N2 H2 . . 125.7 ?
C8 N2 H2 . . 125.7 ?
C16 N3 C6 . . 120.8(4) ?
C16 N3 Ir1 . . 124.0(3) ?
C6 N3 Ir1 . . 113.9(3) ?
C17 N4 C19 . . 105.2(4) ?
C17 N4 Ir1 . . 130.9(3) ?
C19 N4 Ir1 . . 121.2(3) ?
C17 N5 C18 . . 106.4(3) ?
C17 N5 C29 . . 127.6(4) ?
C18 N5 C29 . . 126.0(4) ?
C21 N6 C20 . . 117.8(4) ?
C38 N7 C39 . . 109.8(4) ?
C40 N8 C39 . . 106.7(4) ?
C40 N8 C42 . . 126.7(4) ?
C39 N8 C42 . . 126.6(4) ?
C40 N9 C41 . . 105.4(4) ?
C40 N9 Ir1 . . 131.6(3) ?
C41 N9 Ir1 . . 122.4(3) ?
N1 C1 C2 . . 122.1(4) ?
N1 C1 H1 . . 119.0 ?
C2 C1 H1 . . 119.0 ?
C1 C2 C3 . . 119.5(4) ?
C1 C2 H10 . . 120.3 ?
C3 C2 H10 . . 120.3 ?
C2 C3 C4 . . 118.8(4) ?
C2 C3 H9 . . 120.6 ?
C4 C3 H9 . . 120.6 ?
C5 C4 C3 . . 119.4(4) ?
C5 C4 H2A . . 120.3 ?
C3 C4 H2A . . 120.3 ?
N1 C5 C4 . . 121.4(4) ?
N1 C5 C6 . . 115.5(4) ?
C4 C5 C6 . . 123.0(4) ?
N3 C6 C7 . . 118.7(4) ?
N3 C6 C5 . . 115.2(4) ?
C7 C6 C5 . . 126.1(4) ?
N2 C7 C6 . . 130.8(4) ?
N2 C7 C14 . . 108.8(4) ?
C6 C7 C14 . . 120.4(4) ?
C9 C8 N2 . . 128.3(4) ?
C9 C8 C13 . . 122.4(4) ?
N2 C8 C13 . . 109.3(4) ?
C10 C9 C8 . . 117.0(4) ?
C10 C9 H8 . . 121.5 ?
C8 C9 H8 . . 121.5 ?
C9 C10 C11 . . 121.7(4) ?
C9 C10 H7 . . 119.2 ?
C11 C10 H7 . . 119.2 ?
C12 C11 C10 . . 121.2(4) ?
C12 C11 H6 . . 119.4 ?
C10 C11 H6 . . 119.4 ?
C38 N11 C36 . . 117.2(4) ?
C11 C12 C13 . . 118.4(4) ?
C11 C12 H5 . . 120.8 ?
C13 C12 H5 . . 120.8 ?
C12 C13 C8 . . 119.4(4) ?
C12 C13 C14 . . 134.0(4) ?
C8 C13 C14 . . 106.5(4) ?
C15 C14 C7 . . 118.7(4) ?
C15 C14 C13 . . 134.6(4) ?
C7 C14 C13 . . 106.5(4) ?
C16 C15 C14 . . 118.2(4) ?
C16 C15 H3 . . 120.9 ?
C14 C15 H3 . . 120.9 ?
N3 C16 C15 . . 122.9(4) ?
N3 C16 H4 . . 118.5 ?
C15 C16 H4 . . 118.5 ?
N4 C17 N5 . . 112.3(4) ?
N4 C17 H19 . . 123.9 ?
N5 C17 H19 . . 123.9 ?
N10 C18 N5 . . 127.4(4) ?
N10 C18 C19 . . 125.5(4) ?
N5 C18 C19 . . 107.0(4) ?
C18 C19 N4 . . 109.1(4) ?
C18 C19 C20 . . 119.7(4) ?
N4 C19 C20 . . 131.2(4) ?
N6 C20 C19 . . 115.9(4) ?
N6 C20 C23 . . 120.2(4) ?
C19 C20 C23 . . 123.9(4) ?
N10 C21 N6 . . 131.2(4) ?
N10 C21 Cl1 . . 114.1(3) ?
N6 C21 Cl1 . . 114.7(3) ?
C24 C23 C28 . . 121.5(4) ?
C24 C23 C20 . . 117.3(4) ?
C28 C23 C20 . . 121.2(4) ?
C25 C24 C23 . . 121.7(4) ?
C25 C24 H15 . . 119.1 ?
C23 C24 H15 . . 119.1 ?
C24 C25 C26 . . 118.2(4) ?
C24 C25 H12 . . 120.9 ?
C26 C25 H12 . . 120.9 ?
C27 C26 C25 . . 120.6(4) ?
C27 C26 H14 . . 119.7 ?
C25 C26 H14 . . 119.7 ?
C26 C27 C28 . . 123.3(4) ?
C26 C27 H13 . . 118.4 ?
C28 C27 H13 . . 118.4 ?
C27 C28 C23 . . 114.8(4) ?
C27 C28 Ir1 . . 117.8(3) ?
C23 C28 Ir1 . . 127.4(3) ?
N5 C29 H16 . . 109.5 ?
N5 C29 H17 . . 109.5 ?
H16 C29 H17 . . 109.5 ?
N5 C29 H18 . . 109.5 ?
H16 C29 H18 . . 109.5 ?
H17 C29 H18 . . 109.5 ?
C31 C30 C35 . . 114.7(4) ?
C31 C30 Ir1 . . 118.7(3) ?
C35 C30 Ir1 . . 126.6(3) ?
C32 C31 C30 . . 123.7(4) ?
C32 C31 H28 . . 118.1 ?
C30 C31 H28 . . 118.1 ?
C31 C32 C33 . . 119.8(4) ?
C31 C32 H27 . . 120.1 ?
C33 C32 H27 . . 120.1 ?
C34 C33 C32 . . 119.4(4) ?
C34 C33 H20 . . 120.3 ?
C32 C33 H20 . . 120.3 ?
C33 C34 C35 . . 121.0(4) ?
C33 C34 H21 . . 119.5 ?
C35 C34 H21 . . 119.5 ?
C34 C35 C30 . . 121.4(4) ?
C34 C35 C36 . . 117.1(4) ?
C30 C35 C36 . . 121.5(4) ?
N11 C36 C41 . . 115.3(4) ?
N11 C36 C35 . . 120.5(4) ?
C41 C36 C35 . . 124.1(4) ?
N7 C38 N11 . . 132.2(4) ?
N7 C38 Cl2 . . 114.0(3) ?
N11 C38 Cl2 . . 113.8(3) ?
N7 C39 N8 . . 128.4(4) ?
N7 C39 C41 . . 125.2(4) ?
N8 C39 C41 . . 106.4(4) ?
N9 C40 N8 . . 112.7(4) ?
N9 C40 H23 . . 123.6 ?
N8 C40 H23 . . 123.6 ?
N9 C41 C36 . . 130.9(4) ?
N9 C41 C39 . . 108.8(4) ?
C36 C41 C39 . . 120.2(4) ?
N8 C42 H26 . . 109.5 ?
N8 C42 H25 . . 109.5 ?
H26 C42 H25 . . 109.5 ?
N8 C42 H24 . . 109.5 ?
H26 C42 H24 . . 109.5 ?
H25 C42 H24 . . 109.5 ?
Cl4 C43 Cl3 . . 112.2(3) ?
Cl4 C43 H30 . . 109.2 ?
Cl3 C43 H30 . . 109.2 ?
Cl4 C43 H29 . . 109.2 ?
Cl3 C43 H29 . . 109.2 ?
H30 C43 H29 . . 107.9 ?
Cl6 C44 Cl5 . . 111.6(3) ?
Cl6 C44 H32 . . 109.3 ?
Cl5 C44 H32 . . 109.3 ?
Cl6 C44 H31 . . 109.3 ?
Cl5 C44 H31 . . 109.3 ?
H32 C44 H31 . . 108.0 ?
Cl7 C45 Cl8 . . 111.6(3) ?
Cl7 C45 H34 . . 109.3 ?
Cl8 C45 H34 . . 109.3 ?
Cl7 C45 H33 . . 109.3 ?
Cl8 C45 H33 . . 109.3 ?
H34 C45 H33 . . 108.0 ?
Cl10 C46 Cl9 . . 111.5(3) ?
Cl10 C46 H36 . . 109.3 ?
Cl9 C46 H36 . . 109.3 ?
Cl10 C46 H35 . . 109.3 ?
Cl9 C46 H35 . . 109.3 ?
H36 C46 H35 . . 108.0 ?

loop_
_geom_bond_atom_site_label_1
_geom_bond_atom_site_label_2
_geom_bond_site_symmetry_2
_geom_bond_distance
_geom_bond_publ_flag
Ir1 N9 . 2.023(4) ?
Ir1 N4 . 2.035(4) ?
Ir1 C30 . 2.061(4) ?
Ir1 C28 . 2.061(4) ?
Ir1 N1 . 2.122(4) ?
Ir1 N3 . 2.144(4) ?
Cl1 C21 . 1.740(4) ?
Cl2 C38 . 1.749(4) ?
Cl3 C43 . 1.762(5) ?
Cl4 C43 . 1.752(6) ?
Cl5 C44 . 1.755(6) ?
Cl6 C44 . 1.752(6) ?
Cl7 C45 . 1.752(5) ?
Cl8 C45 . 1.761(5) ?
Cl9 C46 . 1.766(5) ?
Cl10 C46 . 1.762(5) ?
N10 C21 . 1.329(6) ?
N10 C18 . 1.344(5) ?
P1 F5 . 1.581(3) ?
P1 F6 . 1.591(3) ?
P1 F1 . 1.596(3) ?
P1 F2 . 1.598(3) ?
P1 F3 . 1.602(3) ?
P1 F4 . 1.609(3) ?
N1 C5 . 1.352(5) ?
N1 C1 . 1.361(5) ?
N2 C7 . 1.375(6) ?
N2 C8 . 1.397(5) ?
N2 H2 . 0.88 ?
N3 C16 . 1.349(5) ?
N3 C6 . 1.361(6) ?
N4 C17 . 1.327(5) ?
N4 C19 . 1.387(5) ?
N5 C17 . 1.363(5) ?
N5 C18 . 1.366(5) ?
N5 C29 . 1.463(6) ?
N6 C21 . 1.331(6) ?
N6 C20 . 1.373(5) ?
N7 C38 . 1.319(6) ?
N7 C39 . 1.323(6) ?
N8 C40 . 1.347(5) ?
N8 C39 . 1.368(6) ?
N8 C42 . 1.463(5) ?
N9 C40 . 1.320(5) ?
N9 C41 . 1.380(5) ?
C1 C2 . 1.366(6) ?
C1 H1 . 0.95 ?
C2 C3 . 1.383(6) ?
C2 H10 . 0.95 ?
C3 C4 . 1.396(6) ?
C3 H9 . 0.95 ?
C4 C5 . 1.378(6) ?
C4 H2A . 0.95 ?
C5 C6 . 1.485(6) ?
C6 C7 . 1.389(6) ?
C7 C14 . 1.429(6) ?
C8 C9 . 1.390(6) ?
C8 C13 . 1.406(6) ?
C9 C10 . 1.385(7) ?
C9 H8 . 0.95 ?
C10 C11 . 1.396(7) ?
C10 H7 . 0.95 ?
C11 C12 . 1.381(6) ?
C11 H6 . 0.95 ?
N11 C38 . 1.330(6) ?
N11 C36 . 1.372(5) ?
C12 C13 . 1.402(6) ?
C12 H5 . 0.95 ?
C13 C14 . 1.443(6) ?
C14 C15 . 1.383(6) ?
C15 C16 . 1.378(6) ?
C15 H3 . 0.95 ?
C16 H4 . 0.95 ?
C17 H19 . 0.95 ?
C18 C19 . 1.381(6) ?
C19 C20 . 1.392(6) ?
C20 C23 . 1.455(6) ?
C23 C24 . 1.406(6) ?
C23 C28 . 1.423(6) ?
C24 C25 . 1.378(7) ?
C24 H15 . 0.95 ?
C25 C26 . 1.398(6) ?
C25 H12 . 0.95 ?
C26 C27 . 1.384(6) ?
C26 H14 . 0.95 ?
C27 C28 . 1.418(6) ?
C27 H13 . 0.95 ?
C29 H16 . 0.98 ?
C29 H17 . 0.98 ?
C29 H18 . 0.98 ?
C30 C31 . 1.410(6) ?
C30 C35 . 1.428(6) ?
C31 C32 . 1.381(6) ?
C31 H28 . 0.95 ?
C32 C33 . 1.386(7) ?
C32 H27 . 0.95 ?
C33 C34 . 1.377(7) ?
C33 H20 . 0.95 ?
C34 C35 . 1.401(6) ?
C34 H21 . 0.95 ?
C35 C36 . 1.466(6) ?
C36 C41 . 1.387(6) ?
C39 C41 . 1.390(6) ?
C40 H23 . 0.95 ?
C42 H26 . 0.98 ?
C42 H25 . 0.98 ?
C42 H24 . 0.98 ?
C43 H30 . 0.99 ?
C43 H29 . 0.99 ?
C44 H32 . 0.99 ?
C44 H31 . 0.99 ?
C45 H34 . 0.99 ?
C45 H33 . 0.99 ?
C46 H36 . 0.99 ?
C46 H35 . 0.99 ?

loop_
_geom_torsion_atom_site_label_1
_geom_torsion_atom_site_label_2
_geom_torsion_atom_site_label_3
_geom_torsion_atom_site_label_4
_geom_torsion_site_symmetry_1
_geom_torsion_site_symmetry_2
_geom_torsion_site_symmetry_3
_geom_torsion_site_symmetry_4
_geom_torsion
_geom_torsion_publ_flag
C5 N1 C1 C2 . . . . 0.7(6) ?
Ir1 N1 C1 C2 . . . . -172.4(3) ?
N1 C1 C2 C3 . . . . 1.2(7) ?
C1 C2 C3 C4 . . . . -1.8(7) ?
C2 C3 C4 C5 . . . . 0.7(7) ?
C1 N1 C5 C4 . . . . -1.9(6) ?
Ir1 N1 C5 C4 . . . . 171.8(3) ?
C1 N1 C5 C6 . . . . -178.6(4) ?
Ir1 N1 C5 C6 . . . . -4.8(5) ?
C3 C4 C5 N1 . . . . 1.2(7) ?
C3 C4 C5 C6 . . . . 177.6(4) ?
C16 N3 C6 C7 . . . . -5.1(6) ?
Ir1 N3 C6 C7 . . . . 162.3(3) ?
C16 N3 C6 C5 . . . . 175.0(4) ?
Ir1 N3 C6 C5 . . . . -17.5(4) ?
N1 C5 C6 N3 . . . . 15.1(5) ?
C4 C5 C6 N3 . . . . -161.5(4) ?
N1 C5 C6 C7 . . . . -164.8(4) ?
C4 C5 C6 C7 . . . . 18.6(7) ?
C8 N2 C7 C6 . . . . 174.9(4) ?
C8 N2 C7 C14 . . . . -2.9(5) ?
N3 C6 C7 N2 . . . . -172.3(4) ?
C5 C6 C7 N2 . . . . 7.5(8) ?
N3 C6 C7 C14 . . . . 5.3(6) ?
C5 C6 C7 C14 . . . . -174.9(4) ?
C7 N2 C8 C9 . . . . -174.6(5) ?
C7 N2 C8 C13 . . . . 4.2(5) ?
N2 C8 C9 C10 . . . . -179.9(4) ?
C13 C8 C9 C10 . . . . 1.5(7) ?
C8 C9 C10 C11 . . . . -0.2(7) ?
C9 C10 C11 C12 . . . . -0.9(7) ?
C10 C11 C12 C13 . . . . 0.8(7) ?
C11 C12 C13 C8 . . . . 0.5(7) ?
C11 C12 C13 C14 . . . . -175.2(5) ?
C9 C8 C13 C12 . . . . -1.7(7) ?
N2 C8 C13 C12 . . . . 179.5(4) ?
C9 C8 C13 C14 . . . . 175.1(4) ?
N2 C8 C13 C14 . . . . -3.8(5) ?
N2 C7 C14 C15 . . . . 176.6(4) ?
C6 C7 C14 C15 . . . . -1.5(6) ?
N2 C7 C14 C13 . . . . 0.5(5) ?
C6 C7 C14 C13 . . . . -177.5(4) ?
C12 C13 C14 C15 . . . . 2.9(9) ?
C8 C13 C14 C15 . . . . -173.2(5) ?
C12 C13 C14 C7 . . . . 178.0(5) ?
C8 C13 C14 C7 . . . . 2.0(5) ?
C7 C14 C15 C16 . . . . -2.5(6) ?
C13 C14 C15 C16 . . . . 172.2(5) ?
C6 N3 C16 C15 . . . . 1.2(6) ?
Ir1 N3 C16 C15 . . . . -165.0(3) ?
C14 C15 C16 N3 . . . . 2.7(7) ?
C19 N4 C17 N5 . . . . -0.6(5) ?
Ir1 N4 C17 N5 . . . . -161.4(3) ?
C18 N5 C17 N4 . . . . 1.0(5) ?
C29 N5 C17 N4 . . . . -178.6(4) ?
C21 N10 C18 N5 . . . . -179.4(4) ?
C21 N10 C18 C19 . . . . -0.1(6) ?
C17 N5 C18 N10 . . . . 178.4(4) ?
C29 N5 C18 N10 . . . . -2.0(7) ?
C17 N5 C18 C19 . . . . -1.0(5) ?
C29 N5 C18 C19 . . . . 178.6(4) ?
N10 C18 C19 N4 . . . . -178.8(4) ?
N5 C18 C19 N4 . . . . 0.7(5) ?
N10 C18 C19 C20 . . . . 1.2(7) ?
N5 C18 C19 C20 . . . . -179.4(4) ?
C17 N4 C19 C18 . . . . -0.1(5) ?
Ir1 N4 C19 C18 . . . . 163.1(3) ?
C17 N4 C19 C20 . . . . -180.0(5) ?
Ir1 N4 C19 C20 . . . . -16.9(6) ?
C21 N6 C20 C19 . . . . -0.6(6) ?
C21 N6 C20 C23 . . . . -179.1(4) ?
C18 C19 C20 N6 . . . . -0.8(6) ?
N4 C19 C20 N6 . . . . 179.1(4) ?
C18 C19 C20 C23 . . . . 177.7(4) ?
N4 C19 C20 C23 . . . . -2.4(7) ?
C18 N10 C21 N6 . . . . -1.6(7) ?
C18 N10 C21 Cl1 . . . . 178.2(3) ?
C20 N6 C21 N10 . . . . 2.0(7) ?
C20 N6 C21 Cl1 . . . . -177.8(3) ?
N6 C20 C23 C24 . . . . 11.0(6) ?
C19 C20 C23 C24 . . . . -167.4(4) ?
N6 C20 C23 C28 . . . . -171.3(4) ?
C19 C20 C23 C28 . . . . 10.3(7) ?
C28 C23 C24 C25 . . . . -0.7(7) ?
C20 C23 C24 C25 . . . . 177.0(4) ?
C23 C24 C25 C26 . . . . 0.1(7) ?
C24 C25 C26 C27 . . . . 0.6(7) ?
C25 C26 C27 C28 . . . . -0.8(7) ?
C26 C27 C28 C23 . . . . 0.2(6) ?
C26 C27 C28 Ir1 . . . . -179.3(3) ?
C24 C23 C28 C27 . . . . 0.5(6) ?
C20 C23 C28 C27 . . . . -177.1(4) ?
C24 C23 C28 Ir1 . . . . 179.9(3) ?
C20 C23 C28 Ir1 . . . . 2.3(6) ?
C35 C30 C31 C32 . . . . -0.7(6) ?
Ir1 C30 C31 C32 . . . . 177.0(3) ?
C30 C31 C32 C33 . . . . 1.0(7) ?
C31 C32 C33 C34 . . . . -0.1(7) ?
C32 C33 C34 C35 . . . . -1.1(7) ?
C33 C34 C35 C30 . . . . 1.4(7) ?
C33 C34 C35 C36 . . . . 179.2(4) ?
C31 C30 C35 C34 . . . . -0.5(6) ?
Ir1 C30 C35 C34 . . . . -178.0(3) ?
C31 C30 C35 C36 . . . . -178.2(4) ?
Ir1 C30 C35 C36 . . . . 4.3(6) ?
C38 N11 C36 C41 . . . . 2.2(6) ?
C38 N11 C36 C35 . . . . -175.2(4) ?
C34 C35 C36 N11 . . . . 7.1(6) ?
C30 C35 C36 N11 . . . . -175.1(4) ?
C34 C35 C36 C41 . . . . -170.0(4) ?
C30 C35 C36 C41 . . . . 7.8(6) ?
C39 N7 C38 N11 . . . . -2.9(7) ?
C39 N7 C38 Cl2 . . . . 176.6(3) ?
C36 N11 C38 N7 . . . . 1.6(7) ?
C36 N11 C38 Cl2 . . . . -177.9(3) ?
C38 N7 C39 N8 . . . . 179.6(4) ?
C38 N7 C39 C41 . . . . 0.5(6) ?
C40 N8 C39 N7 . . . . 179.7(4) ?
C42 N8 C39 N7 . . . . -0.4(7) ?
C40 N8 C39 C41 . . . . -1.0(4) ?
C42 N8 C39 C41 . . . . 178.8(4) ?
C41 N9 C40 N8 . . . . 0.3(5) ?
Ir1 N9 C40 N8 . . . . -170.5(3) ?
C39 N8 C40 N9 . . . . 0.5(5) ?
C42 N8 C40 N9 . . . . -179.4(4) ?
C40 N9 C41 C36 . . . . 176.3(4) ?
Ir1 N9 C41 C36 . . . . -11.9(6) ?
C40 N9 C41 C39 . . . . -0.9(5) ?
Ir1 N9 C41 C39 . . . . 170.9(3) ?
N11 C36 C41 N9 . . . . 178.9(4) ?
C35 C36 C41 N9 . . . . -3.9(7) ?
N11 C36 C41 C39 . . . . -4.1(6) ?
C35 C36 C41 C39 . . . . 173.1(4) ?
N7 C39 C41 N9 . . . . -179.5(4) ?
N8 C39 C41 N9 . . . . 1.2(5) ?
N7 C39 C41 C36 . . . . 2.9(7) ?
N8 C39 C41 C36 . . . . -176.4(4) ?
